data_7213931
loop_
_publ_author_name
'Dey, Rajdip'
'Bhattacharya, Biswajit'
'Pachfule, Pradip'
'Banerjee, Rahul'
'Ghoshal, Debajyoti'

_publ_section_title
;
 Flexible dicarboxylate based pillar-layer metal organic frameworks:
 differences in structure and porosity by tuning the pyridyl based
 N,N&#x2032; linkers
;
_journal_issue 11
_journal_name_full CrystEngComm
_journal_page_first 2305
_journal_paper_doi 10.1039/c3ce42028k
_journal_volume 16
_journal_year 2014
_chemical_formula_sum 'C12 H19 N2 O7 Zn'
_chemical_formula_weight 368.66
_chemical_name_systematic
;
 ?
;
_space_group_IT_number 2
_symmetry_cell_setting triclinic
_symmetry_space_group_name_Hall '-P 1'
_symmetry_space_group_name_H-M 'P -1'
_atom_sites_solution_hydrogens geom
_atom_sites_solution_primary direct
_atom_sites_solution_secondary difmap
_audit_creation_method SHELXL-97
_cell_angle_alpha 96.307(3)
_cell_angle_beta 97.880(3)
_cell_angle_gamma 101.052(3)
_cell_formula_units_Z 2
_cell_length_a 5.2008(3)
_cell_length_b 9.1754(4)
_cell_length_c 16.7077(8)
_cell_measurement_reflns_used 250
_cell_measurement_temperature 298
_cell_measurement_theta_max 27.5
_cell_measurement_theta_min 2.3
_cell_volume 767.47(7)
_computing_cell_refinement 'SMART APEX II'
_computing_data_collection 'SMART APEX II (Bruker,2010)'
_computing_data_reduction 'SAINT (Bruker,2000)'
_computing_molecular_graphics 'Ortep-3v2 for windows (Farrugia, 1997)'
_computing_publication_material 'PLATON (Spek, 2008)'
_computing_structure_refinement 'SHELXL-97 (Sheldrick, 2008)'
_computing_structure_solution 'SHELXS-97 (Sheldrick, 2008)'
_diffrn_ambient_temperature 293(2)
_diffrn_measured_fraction_theta_full 0.977
_diffrn_measured_fraction_theta_max 0.977
_diffrn_measurement_device_type 'CCD area detector'
_diffrn_measurement_method 'phi and omega scans'
_diffrn_radiation_monochromator graphite
_diffrn_radiation_source 'fine-focus sealed tube'
_diffrn_radiation_type MoK\a
_diffrn_radiation_wavelength 0.71073
_diffrn_reflns_av_R_equivalents 0.0469
_diffrn_reflns_av_sigmaI/netI 0.0582
_diffrn_reflns_limit_h_max 6
_diffrn_reflns_limit_h_min -6
_diffrn_reflns_limit_k_max 11
_diffrn_reflns_limit_k_min -11
_diffrn_reflns_limit_l_max 19
_diffrn_reflns_limit_l_min -21
_diffrn_reflns_number 11869
_diffrn_reflns_theta_full 27.46
_diffrn_reflns_theta_max 27.46
_diffrn_reflns_theta_min 2.28
_exptl_absorpt_coefficient_mu 1.636
_exptl_absorpt_correction_T_max 0.9934
_exptl_absorpt_correction_T_min 0.8215
_exptl_absorpt_correction_type multi-scan
_exptl_absorpt_process_details
;
'XPREP' - A PROGRAM DATA PREPARATION & RECIPROCAL 
SPACE EXPLORATION,
Bruker Analytical X-ray Systems, 1997
;
_exptl_crystal_colour yellow
_exptl_crystal_density_diffrn 1.595
_exptl_crystal_density_method 'not measured'
_exptl_crystal_description block
_exptl_crystal_F_000 382
_exptl_crystal_size_max 0.20
_exptl_crystal_size_mid 0.15
_exptl_crystal_size_min 0.10
_refine_diff_density_max 0.712
_refine_diff_density_min -0.520
_refine_diff_density_rms 0.084
_refine_ls_extinction_method none
_refine_ls_goodness_of_fit_ref 1.034
_refine_ls_hydrogen_treatment noref
_refine_ls_matrix_type full
_refine_ls_number_parameters 201
_refine_ls_number_reflns 3437
_refine_ls_number_restraints 0
_refine_ls_restrained_S_all 1.034
_refine_ls_R_factor_all 0.0674
_refine_ls_R_factor_gt 0.0453
_refine_ls_shift/su_max 0.001
_refine_ls_shift/su_mean 0.000
_refine_ls_structure_factor_coef Fsqd
_refine_ls_weighting_details 'calc w=1/[\s^2^(Fo^2^)+(0.0596P)^2^+0.0000P] where P=(Fo^2^+2Fc^2^)/3'
_refine_ls_weighting_scheme calc
_refine_ls_wR_factor_gt 0.1026
_refine_ls_wR_factor_ref 0.1101
_reflns_number_gt 2601
_reflns_number_total 3437
_reflns_threshold_expression >2\s(I)
_cod_data_source_file c3ce42028k.txt
_cod_data_source_block complex4
_cod_depositor_comments
;
The following automatic conversions were performed:

'_symmetry_cell_setting' value 'Triclinic' changed to 'triclinic'
according to
/usr/data/users/saulius/automatic-downloads/current/RSC/lib/dictionaries/cif_core.dic
dictionary named 'cif_core.dic' version 2.4.2 from 2011-04-26.

Automatic conversion script
Id: cif_fix_values 2281 2013-09-26 08:29:07Z andrius 
;
_cod_original_sg_symbol_H-M P-1
_cod_database_code 7213931

loop_
_symmetry_equiv_pos_as_xyz
'x, y, z'
'-x, -y, -z'

loop_
_atom_site_label
_atom_site_type_symbol
_atom_site_fract_x
_atom_site_fract_y
_atom_site_fract_z
_atom_site_U_iso_or_equiv
_atom_site_adp_type
_atom_site_occupancy
_atom_site_symmetry_multiplicity
_atom_site_calc_flag
_atom_site_refinement_flags
Zn1 Zn 0.86588(7) 0.90215(4) 0.64469(2) 0.03333(15) Uani 1 1 d .
O1 O 0.7958(5) 1.0601(2) 0.57043(14) 0.0448(6) Uani 1 1 d .
N1 N 1.1248(5) 0.9515(3) 0.75145(14) 0.0348(6) Uani 1 1 d .
O2 O 0.6485(6) 1.0941(3) 0.68374(16) 0.0660(8) Uani 1 1 d .
C11 C 0.6793(6) 1.1345(3) 0.6174(2) 0.0367(7) Uani 1 1 d .
C5 C 1.2760(7) 0.8554(4) 0.77458(19) 0.0400(8) Uani 1 1 d .
H5 H 1.2375 0.7586 0.7464 0.048 Uiso 1 1 calc R
C1 C 1.1814(7) 1.0879(4) 0.79466(19) 0.0420(8) Uani 1 1 d .
H1 H 1.0768 1.1556 0.7806 0.050 Uiso 1 1 calc R
C13 C 0.4055(7) 1.3323(3) 0.6413(2) 0.0413(8) Uani 1 1 d .
H13A H 0.4843 1.3444 0.6984 0.050 Uiso 1 1 calc R
H13B H 0.2365 1.2619 0.6341 0.050 Uiso 1 1 calc R
C3 C 1.5459(6) 1.0356(4) 0.88163(18) 0.0388(7) Uani 1 1 d .
C12 C 0.5853(7) 1.2679(3) 0.58990(19) 0.0378(7) Uani 1 1 d .
H12A H 0.4916 1.2398 0.5343 0.045 Uiso 1 1 calc R
H12B H 0.7394 1.3460 0.5891 0.045 Uiso 1 1 calc R
C4 C 1.4841(7) 0.8938(4) 0.83775(19) 0.0423(8) Uani 1 1 d .
H4 H 1.5846 0.8237 0.8512 0.051 Uiso 1 1 calc R
C2 C 1.3869(7) 1.1333(4) 0.8590(2) 0.0466(9) Uani 1 1 d .
H2 H 1.4187 1.2298 0.8873 0.056 Uiso 1 1 calc R
N2 N 1.8917(6) 0.9766(4) 0.96815(17) 0.0534(8) Uani 1 1 d .
C6 C 1.7749(7) 1.0805(4) 0.94943(19) 0.0435(8) Uani 1 1 d .
C14 C 0.3573(6) 1.4832(3) 0.6198(2) 0.0426(8) Uani 1 1 d .
H14A H 0.3042 1.4734 0.5612 0.051 Uiso 1 1 calc R
H14B H 0.2096 1.5058 0.6450 0.051 Uiso 1 1 calc R
O3 O 0.7965(5) 1.6024(2) 0.68540(15) 0.0524(6) Uani 1 1 d .
C15 C 0.5874(6) 1.6133(3) 0.64495(19) 0.0333(7) Uani 1 1 d .
O4 O 0.5513(4) 1.7389(2) 0.62223(13) 0.0375(5) Uani 1 1 d .
C8 C 1.8505(9) 1.2409(5) 0.9893(3) 0.0763(14) Uani 1 1 d .
H8A H 1.8961 1.3049 0.9494 0.114 Uiso 1 1 calc R
H8B H 2.0001 1.2528 1.0319 0.114 Uiso 1 1 calc R
H8C H 1.7034 1.2675 1.0122 0.114 Uiso 1 1 calc R
O1W O 1.0911(5) 0.8218(3) 0.56732(13) 0.0476(6) Uani 1 1 d .
H1WA H 1.2345 0.8093 0.5944 0.071 Uiso 1 1 d R
H1WB H 1.1283 0.8842 0.5343 0.071 Uiso 1 1 d R
O3W O 0.9237(6) 1.4560(5) 0.8204(2) 0.1429(19) Uani 1 1 d G
H3WA H 0.8871 1.5347 0.8033 0.214 Uiso 1 1 d G
H3WB H 1.0864 1.4733 0.8418 0.214 Uiso 1 1 d G
O2W O 1.4733(6) 1.5132(4) 0.9109(2) 0.1142(13) Uani 1 1 d G
H2WA H 1.5221 1.6056 0.9303 0.171 Uiso 1 1 d G
H2WB H 1.5952 1.4854 0.8879 0.171 Uiso 1 1 d G

loop_
_atom_site_aniso_label
_atom_site_aniso_U_11
_atom_site_aniso_U_22
_atom_site_aniso_U_33
_atom_site_aniso_U_23
_atom_site_aniso_U_13
_atom_site_aniso_U_12
Zn1 0.0348(2) 0.0307(2) 0.0340(2) 0.00630(14) 0.00395(16) 0.00593(15)
O1 0.0478(15) 0.0358(12) 0.0558(15) 0.0085(10) 0.0110(12) 0.0177(11)
N1 0.0353(15) 0.0361(14) 0.0306(14) 0.0025(11) 0.0059(11) 0.0026(11)
O2 0.0730(19) 0.0823(19) 0.0664(18) 0.0461(15) 0.0308(15) 0.0408(16)
C11 0.0264(17) 0.0326(16) 0.050(2) 0.0103(14) 0.0028(15) 0.0022(13)
C5 0.043(2) 0.0357(17) 0.0374(18) 0.0011(14) 0.0008(15) 0.0061(15)
C1 0.041(2) 0.0403(18) 0.0421(19) 0.0033(15) 0.0034(16) 0.0072(15)
C13 0.0352(19) 0.0321(17) 0.056(2) 0.0051(15) 0.0144(16) 0.0027(14)
C3 0.0367(19) 0.0475(19) 0.0285(17) 0.0061(14) 0.0063(14) -0.0013(15)
C12 0.046(2) 0.0332(16) 0.0377(18) 0.0082(13) 0.0109(15) 0.0125(15)
C4 0.043(2) 0.0421(19) 0.0391(19) 0.0074(15) -0.0015(16) 0.0070(15)
C2 0.051(2) 0.0420(19) 0.040(2) -0.0028(15) 0.0019(17) 0.0027(17)
N2 0.0466(19) 0.060(2) 0.0451(18) 0.0007(15) -0.0092(14) 0.0045(16)
C6 0.042(2) 0.050(2) 0.0330(18) 0.0030(15) 0.0059(15) -0.0014(16)
C14 0.0329(19) 0.0316(17) 0.064(2) 0.0030(15) 0.0092(17) 0.0083(14)
O3 0.0445(15) 0.0367(13) 0.0677(17) 0.0111(11) -0.0134(13) 0.0019(11)
C15 0.0328(18) 0.0288(15) 0.0392(18) 0.0019(13) 0.0095(14) 0.0079(13)
O4 0.0350(13) 0.0314(11) 0.0473(13) 0.0067(9) 0.0064(10) 0.0096(10)
C8 0.079(3) 0.058(3) 0.072(3) -0.009(2) -0.029(2) 0.003(2)
O1W 0.0452(15) 0.0608(15) 0.0469(14) 0.0175(11) 0.0133(12) 0.0259(12)
O3W 0.127(4) 0.189(5) 0.129(4) 0.094(3) 0.006(3) 0.044(4)
O2W 0.123(3) 0.091(3) 0.130(3) 0.001(2) 0.015(3) 0.038(3)

loop_
_atom_type_symbol
_atom_type_description
_atom_type_scat_dispersion_real
_atom_type_scat_dispersion_imag
_atom_type_scat_source
C C 0.0033 0.0016 'International Tables Vol C Tables 4.2.6.8 and 6.1.1.4'
H H 0.0000 0.0000 'International Tables Vol C Tables 4.2.6.8 and 6.1.1.4'
N N 0.0061 0.0033 'International Tables Vol C Tables 4.2.6.8 and 6.1.1.4'
O O 0.0106 0.0060 'International Tables Vol C Tables 4.2.6.8 and 6.1.1.4'
Zn Zn 0.2839 1.4301 'International Tables Vol C Tables 4.2.6.8 and 6.1.1.4'

loop_
_geom_angle_atom_site_label_1
_geom_angle_atom_site_label_2
_geom_angle_atom_site_label_3
_geom_angle
_geom_angle_site_symmetry_1
_geom_angle_site_symmetry_3
O4 Zn1 O1W 100.06(9) 1_545 .
O4 Zn1 N1 124.28(9) 1_545 .
O1W Zn1 N1 101.36(10) . .
O4 Zn1 O1 107.33(9) 1_545 .
O1W Zn1 O1 90.39(9) . .
N1 Zn1 O1 123.22(10) . .
O4 Zn1 O2 96.73(9) 1_545 .
O1W Zn1 O2 147.51(9) . .
N1 Zn1 O2 91.66(10) . .
O1 Zn1 O2 57.96(8) . .
O4 Zn1 C11 103.65(9) 1_545 .
O1W Zn1 C11 119.55(10) . .
N1 Zn1 C11 108.96(10) . .
O1 Zn1 C11 29.46(10) . .
O2 Zn1 C11 28.50(9) . .
C11 O1 Zn1 97.80(19) . .
C1 N1 C5 116.8(3) . .
C1 N1 Zn1 121.5(2) . .
C5 N1 Zn1 120.8(2) . .
C11 O2 Zn1 85.54(19) . .
O2 C11 O1 118.7(3) . .
O2 C11 C12 122.4(3) . .
O1 C11 C12 118.9(3) . .
O2 C11 Zn1 65.96(17) . .
O1 C11 Zn1 52.74(14) . .
C12 C11 Zn1 171.6(2) . .
N1 C5 C4 122.8(3) . .
N1 C1 C2 123.2(3) . .
C12 C13 C14 112.9(3) . .
C4 C3 C2 116.8(3) . .
C4 C3 C6 121.2(3) . .
C2 C3 C6 122.0(3) . .
C11 C12 C13 115.5(3) . .
C5 C4 C3 120.4(3) . .
C1 C2 C3 119.9(3) . .
C6 N2 N2 113.9(4) . 2_977
N2 C6 C3 115.5(3) . .
N2 C6 C8 125.6(3) . .
C3 C6 C8 118.9(3) . .
C15 C14 C13 115.9(3) . .
O3 C15 O4 121.9(3) . .
O3 C15 C14 122.3(3) . .
O4 C15 C14 115.8(3) . .
C15 O4 Zn1 115.3(2) . 1_565

loop_
_geom_bond_atom_site_label_1
_geom_bond_atom_site_label_2
_geom_bond_distance
_geom_bond_site_symmetry_2
Zn1 O4 1.957(2) 1_545
Zn1 O1W 2.031(2) .
Zn1 N1 2.032(3) .
Zn1 O1 2.060(2) .
Zn1 O2 2.349(2) .
Zn1 C11 2.565(3) .
O1 C11 1.273(4) .
N1 C1 1.333(4) .
N1 C5 1.343(4) .
O2 C11 1.228(4) .
C11 C12 1.497(4) .
C5 C4 1.367(4) .
C1 C2 1.374(5) .
C13 C12 1.510(4) .
C13 C14 1.525(4) .
C3 C4 1.378(4) .
C3 C2 1.379(4) .
C3 C6 1.487(4) .
N2 C6 1.269(4) .
N2 N2 1.404(6) 2_977
C6 C8 1.501(5) .
C14 C15 1.497(4) .
O3 C15 1.226(4) .
C15 O4 1.291(3) .
O4 Zn1 1.957(2) 1_565
